data_4504790
loop_
_publ_author_name
'Trivedi, Darshak R.'
'Dastidar, Parthasarathi'

_publ_section_title
;
 Supramolecular Hydrogen Bond Isomerism in Organic Salts:&#x2009; A
 Transition from 0D to 1D
;
_journal_issue 4
_journal_name_full 'Crystal Growth &amp; Design'
_journal_page_first 1022
_journal_paper_doi 10.1021/cg050674r
_journal_volume 6
_journal_year 2006
_chemical_formula_sum 'C15 H30 N O2.5'
_chemical_formula_weight 264.40
_chemical_name_systematic
; 
 ? 
;
_space_group_IT_number 15
_symmetry_cell_setting monoclinic
_symmetry_space_group_name_Hall '-C 2yc'
_symmetry_space_group_name_H-M 'C 1 2/c 1'
_atom_sites_solution_hydrogens geom
_atom_sites_solution_primary direct
_atom_sites_solution_secondary difmap
_audit_creation_method SHELXL-97
_cell_angle_alpha 90.00
_cell_angle_beta 131.1560(10)
_cell_angle_gamma 90.00
_cell_formula_units_Z 8
_cell_length_a 25.776(2)
_cell_length_b 8.4636(7)
_cell_length_c 18.9116(15)
_cell_measurement_temperature 293(2)
_cell_volume 3106.3(4)
_computing_cell_refinement 'BRUKER AXS SMART 3'
_computing_data_collection 'BRUKER AXS SMART 3'
_computing_data_reduction 'BRUKER AXS SMART 3'
_computing_molecular_graphics 'PLATON, MERCURY 1.3'
_computing_structure_refinement 'SHELXL-97 (Sheldrick, 1997)'
_computing_structure_solution 'SHELXS-97 (Sheldrick, 1990)'
_diffrn_ambient_temperature 293(2)
_diffrn_detector_area_resol_mean 0.3
_diffrn_measured_fraction_theta_full 0.999
_diffrn_measured_fraction_theta_max 0.999
_diffrn_measurement_device_type 'BRUKER SMART CCD AREA DETECTOR'
_diffrn_measurement_method PHI-OMEGA
_diffrn_radiation_monochromator graphite
_diffrn_radiation_source 'fine-focus sealed tube'
_diffrn_radiation_type MoK\a
_diffrn_radiation_wavelength 0.71073
_diffrn_reflns_av_R_equivalents 0.0167
_diffrn_reflns_av_sigmaI/netI 0.0196
_diffrn_reflns_limit_h_max 27
_diffrn_reflns_limit_h_min -24
_diffrn_reflns_limit_k_max 9
_diffrn_reflns_limit_k_min -9
_diffrn_reflns_limit_l_max 12
_diffrn_reflns_limit_l_min -20
_diffrn_reflns_number 5990
_diffrn_reflns_theta_full 22.50
_diffrn_reflns_theta_max 22.50
_diffrn_reflns_theta_min 2.16
_diffrn_standards_decay_% <10
_exptl_absorpt_coefficient_mu 0.075
_exptl_absorpt_correction_type SADABS
_exptl_crystal_colour COLOURLESS
_exptl_crystal_density_diffrn 1.131
_exptl_crystal_density_method 'not measured'
_exptl_crystal_description PLATE
_exptl_crystal_F_000 1176
_exptl_crystal_size_max 0.784
_exptl_crystal_size_mid 0.348
_exptl_crystal_size_min 0.238
_refine_diff_density_max 0.153
_refine_diff_density_min -0.177
_refine_diff_density_rms 0.037
_refine_ls_extinction_method none
_refine_ls_goodness_of_fit_ref 1.068
_refine_ls_hydrogen_treatment constr
_refine_ls_matrix_type full
_refine_ls_number_parameters 173
_refine_ls_number_reflns 2033
_refine_ls_number_restraints 0
_refine_ls_restrained_S_all 1.068
_refine_ls_R_factor_all 0.0350
_refine_ls_R_factor_gt 0.0336
_refine_ls_shift/su_max 0.000
_refine_ls_shift/su_mean 0.000
_refine_ls_structure_factor_coef Fsqd
_refine_ls_weighting_details 'calc w=1/[\s^2^(Fo^2^)+(0.0502P)^2^+1.9996P] where P=(Fo^2^+2Fc^2^)/3'
_refine_ls_weighting_scheme calc
_refine_ls_wR_factor_gt 0.0896
_refine_ls_wR_factor_ref 0.0914
_reflns_number_gt 1934
_reflns_number_total 2033
_reflns_threshold_expression >2sigma(I)
_cod_data_source_file cg050674rsi20051226_081104.cif
_cod_data_source_block dt0852
_cod_depositor_comments
;
The following automatic conversions were performed:

'_symmetry_cell_setting' value 'MONOCLINIC' changed to 'monoclinic'
according to /home/saulius/struct/CIF-dictionaries/cif_core.dic
dictionary named 'cif_core.dic' version 2.4.1 from 2010-06-29.

Automatic conversion script
Id: cif_fix_values 1715 2011-07-08 13:25:40Z adriana 
;
_cod_original_cell_volume 3106.4(4)
_cod_original_sg_symbol_H-M 'C2/ c'
_cod_original_formula_sum 'C15 H30 N O2.50'
_cod_database_code 4504790

loop_
_symmetry_equiv_pos_as_xyz
'x, y, z'
'-x, y, -z+1/2'
'x+1/2, y+1/2, z'
'-x+1/2, y+1/2, -z+1/2'
'-x, -y, -z'
'x, -y, z-1/2'
'-x+1/2, -y+1/2, -z'
'x+1/2, -y+1/2, z-1/2'

loop_
_atom_site_label
_atom_site_type_symbol
_atom_site_fract_x
_atom_site_fract_y
_atom_site_fract_z
_atom_site_U_iso_or_equiv
_atom_site_adp_type
_atom_site_occupancy
_atom_site_symmetry_multiplicity
_atom_site_calc_flag
_atom_site_refinement_flags
N1 N 0.18684(5) 0.55317(13) 0.43349(7) 0.0180(3) Uani 1 1 d .
H1N1 H 0.2230 0.5462 0.4956 0.022 Uiso 1 1 calc R
H2N1 H 0.1777 0.6566 0.4193 0.022 Uiso 1 1 calc R
O1W O 0.0000 0.70728(18) 0.2500 0.0345(4) Uani 1 2 d S
C1 C 0.20851(6) 0.48632(15) 0.38262(9) 0.0187(3) Uani 1 1 d .
H1A H 0.2246 0.3777 0.4042 0.022 Uiso 1 1 calc R
C2 C 0.14913(7) 0.48430(16) 0.27682(9) 0.0210(3) Uani 1 1 d .
H2A H 0.1293 0.5893 0.2555 0.025 Uiso 1 1 calc R
H2B H 0.1135 0.4130 0.2615 0.025 Uiso 1 1 calc R
C3 C 0.17410(7) 0.43098(18) 0.22651(9) 0.0271(4) Uani 1 1 d .
H3A H 0.1895 0.3222 0.2431 0.033 Uiso 1 1 calc R
H3B H 0.1361 0.4355 0.1592 0.033 Uiso 1 1 calc R
C4 C 0.23290(7) 0.53406(18) 0.25227(10) 0.0287(4) Uani 1 1 d .
H4A H 0.2486 0.4948 0.2210 0.034 Uiso 1 1 calc R
H4B H 0.2167 0.6415 0.2313 0.034 Uiso 1 1 calc R
C5 C 0.29233(7) 0.53252(18) 0.35810(10) 0.0257(3) Uani 1 1 d .
H5A H 0.3285 0.6023 0.3740 0.031 Uiso 1 1 calc R
H5B H 0.3111 0.4266 0.3781 0.031 Uiso 1 1 calc R
C6 C 0.26857(7) 0.58582(16) 0.40988(9) 0.0226(3) Uani 1 1 d .
H6A H 0.3067 0.5775 0.4770 0.027 Uiso 1 1 calc R
H6B H 0.2546 0.6958 0.3953 0.027 Uiso 1 1 calc R
C7 C 0.12570(6) 0.47909(16) 0.41441(9) 0.0191(3) Uani 1 1 d .
H7A H 0.0859 0.4885 0.3471 0.023 Uiso 1 1 calc R
C8 C 0.13752(7) 0.30520(16) 0.44045(10) 0.0235(3) Uani 1 1 d .
H8A H 0.1769 0.2931 0.5069 0.028 Uiso 1 1 calc R
H8B H 0.1472 0.2493 0.4054 0.028 Uiso 1 1 calc R
C9 C 0.07357(7) 0.23570(17) 0.41802(10) 0.0286(4) Uani 1 1 d .
H9A H 0.0820 0.1257 0.4370 0.034 Uiso 1 1 calc R
H9B H 0.0353 0.2401 0.3508 0.034 Uiso 1 1 calc R
C10 C 0.05458(7) 0.32512(18) 0.46819(10) 0.0303(4) Uani 1 1 d .
H10A H 0.0118 0.2834 0.4487 0.036 Uiso 1 1 calc R
H10B H 0.0903 0.3095 0.5354 0.036 Uiso 1 1 calc R
C11 C 0.04632(7) 0.50086(17) 0.44635(10) 0.0254(3) Uani 1 1 d .
H11A H 0.0381 0.5557 0.4832 0.030 Uiso 1 1 calc R
H11B H 0.0066 0.5174 0.3805 0.030 Uiso 1 1 calc R
C12 C 0.11017(6) 0.56990(16) 0.46810(9) 0.0213(3) Uani 1 1 d .
H12A H 0.1024 0.6804 0.4501 0.026 Uiso 1 1 calc R
H12B H 0.1492 0.5630 0.5350 0.026 Uiso 1 1 calc R
C13 C 0.15012(7) 0.95652(16) 0.32841(9) 0.0204(3) Uani 1 1 d .
C14 C 0.09679(8) 1.03200(17) 0.23253(10) 0.0319(4) Uani 1 1 d .
H14A H 0.0611 1.0794 0.2295 0.038 Uiso 1 1 calc R
H14B H 0.1186 1.1160 0.2254 0.038 Uiso 1 1 calc R
C15 C 0.06370(8) 0.91774(19) 0.15184(10) 0.0363(4) Uani 1 1 d .
H15A H 0.0986 0.8711 0.1538 0.055 Uiso 1 1 calc R
H15B H 0.0311 0.9731 0.0936 0.055 Uiso 1 1 calc R
H15C H 0.0404 0.8363 0.1569 0.055 Uiso 1 1 calc R
O1 O 0.21005(4) 1.01167(11) 0.38139(6) 0.0259(3) Uani 1 1 d .
O2 O 0.13072(4) 0.84221(11) 0.34899(6) 0.0254(3) Uani 1 1 d .
H1W H 0.0382(10) 0.774(3) 0.2768(15) 0.073(6) Uiso 1 1 d .

loop_
_atom_site_aniso_label
_atom_site_aniso_U_11
_atom_site_aniso_U_22
_atom_site_aniso_U_33
_atom_site_aniso_U_23
_atom_site_aniso_U_13
_atom_site_aniso_U_12
N1 0.0153(6) 0.0198(6) 0.0154(6) -0.0007(4) 0.0085(5) -0.0010(4)
O1W 0.0212(8) 0.0318(8) 0.0350(9) 0.000 0.0119(7) 0.000
C1 0.0177(7) 0.0201(7) 0.0181(7) -0.0001(5) 0.0117(6) 0.0020(5)
C2 0.0180(7) 0.0223(7) 0.0183(7) -0.0008(6) 0.0101(6) -0.0015(5)
C3 0.0262(8) 0.0338(8) 0.0203(7) -0.0038(6) 0.0149(7) -0.0022(6)
C4 0.0299(8) 0.0364(9) 0.0256(8) 0.0000(7) 0.0207(7) -0.0002(7)
C5 0.0229(8) 0.0296(8) 0.0277(8) -0.0001(6) 0.0180(7) -0.0018(6)
C6 0.0182(7) 0.0268(8) 0.0194(7) -0.0008(6) 0.0110(6) -0.0008(6)
C7 0.0123(7) 0.0248(8) 0.0154(7) -0.0004(5) 0.0070(6) -0.0014(5)
C8 0.0209(7) 0.0239(8) 0.0241(7) -0.0005(6) 0.0141(6) -0.0003(6)
C9 0.0242(8) 0.0254(8) 0.0324(8) 0.0006(6) 0.0170(7) -0.0036(6)
C10 0.0233(7) 0.0370(9) 0.0313(8) 0.0023(7) 0.0183(7) -0.0041(6)
C11 0.0207(7) 0.0326(8) 0.0242(8) 0.0002(6) 0.0153(7) 0.0012(6)
C12 0.0176(7) 0.0254(7) 0.0173(7) 0.0008(6) 0.0099(6) 0.0008(6)
C13 0.0198(8) 0.0191(7) 0.0197(7) -0.0031(6) 0.0119(7) 0.0018(6)
C14 0.0260(8) 0.0249(8) 0.0267(8) 0.0021(6) 0.0095(7) 0.0008(6)
C15 0.0398(9) 0.0365(9) 0.0226(8) 0.0030(7) 0.0161(8) 0.0020(7)
O1 0.0172(5) 0.0345(6) 0.0183(5) -0.0009(4) 0.0085(5) -0.0041(4)
O2 0.0201(5) 0.0239(6) 0.0248(5) 0.0014(4) 0.0116(4) 0.0000(4)

loop_
_atom_type_symbol
_atom_type_description
_atom_type_scat_dispersion_real
_atom_type_scat_dispersion_imag
_atom_type_scat_source
C C 0.0033 0.0016 'International Tables Vol C Tables 4.2.6.8 and 6.1.1.4'
H H 0.0000 0.0000 'International Tables Vol C Tables 4.2.6.8 and 6.1.1.4'
N N 0.0061 0.0033 'International Tables Vol C Tables 4.2.6.8 and 6.1.1.4'
O O 0.0106 0.0060 'International Tables Vol C Tables 4.2.6.8 and 6.1.1.4'

loop_
_geom_angle_atom_site_label_1
_geom_angle_atom_site_label_2
_geom_angle_atom_site_label_3
_geom_angle
_geom_angle_site_symmetry_1
_geom_angle_site_symmetry_3
C7 N1 C1 117.48(10) . .
C7 N1 H1N1 107.9 . .
C1 N1 H1N1 107.9 . .
C7 N1 H2N1 107.9 . .
C1 N1 H2N1 107.9 . .
H1N1 N1 H2N1 107.2 . .
N1 C1 C2 111.68(10) . .
N1 C1 C6 107.33(10) . .
C2 C1 C6 111.71(11) . .
N1 C1 H1A 108.7 . .
C2 C1 H1A 108.7 . .
C6 C1 H1A 108.7 . .
C1 C2 C3 110.56(11) . .
C1 C2 H2A 109.5 . .
C3 C2 H2A 109.5 . .
C1 C2 H2B 109.5 . .
C3 C2 H2B 109.5 . .
H2A C2 H2B 108.1 . .
C4 C3 C2 111.72(11) . .
C4 C3 H3A 109.3 . .
C2 C3 H3A 109.3 . .
C4 C3 H3B 109.3 . .
C2 C3 H3B 109.3 . .
H3A C3 H3B 107.9 . .
C5 C4 C3 110.11(11) . .
C5 C4 H4A 109.6 . .
C3 C4 H4A 109.6 . .
C5 C4 H4B 109.6 . .
C3 C4 H4B 109.6 . .
H4A C4 H4B 108.2 . .
C4 C5 C6 111.08(11) . .
C4 C5 H5A 109.4 . .
C6 C5 H5A 109.4 . .
C4 C5 H5B 109.4 . .
C6 C5 H5B 109.4 . .
H5A C5 H5B 108.0 . .
C1 C6 C5 111.55(11) . .
C1 C6 H6A 109.3 . .
C5 C6 H6A 109.3 . .
C1 C6 H6B 109.3 . .
C5 C6 H6B 109.3 . .
H6A C6 H6B 108.0 . .
N1 C7 C8 111.83(10) . .
N1 C7 C12 108.89(10) . .
C8 C7 C12 110.97(11) . .
N1 C7 H7A 108.4 . .
C8 C7 H7A 108.4 . .
C12 C7 H7A 108.4 . .
C7 C8 C9 109.55(11) . .
C7 C8 H8A 109.8 . .
C9 C8 H8A 109.8 . .
C7 C8 H8B 109.8 . .
C9 C8 H8B 109.8 . .
H8A C8 H8B 108.2 . .
C8 C9 C10 111.51(12) . .
C8 C9 H9A 109.3 . .
C10 C9 H9A 109.3 . .
C8 C9 H9B 109.3 . .
C10 C9 H9B 109.3 . .
H9A C9 H9B 108.0 . .
C11 C10 C9 111.18(12) . .
C11 C10 H10A 109.4 . .
C9 C10 H10A 109.4 . .
C11 C10 H10B 109.4 . .
C9 C10 H10B 109.4 . .
H10A C10 H10B 108.0 . .
C10 C11 C12 111.59(11) . .
C10 C11 H11A 109.3 . .
C12 C11 H11A 109.3 . .
C10 C11 H11B 109.3 . .
C12 C11 H11B 109.3 . .
H11A C11 H11B 108.0 . .
C7 C12 C11 109.71(11) . .
C7 C12 H12A 109.7 . .
C11 C12 H12A 109.7 . .
C7 C12 H12B 109.7 . .
C11 C12 H12B 109.7 . .
H12A C12 H12B 108.2 . .
O1 C13 O2 124.67(12) . 1
O1 C13 O2 124.67(12) . .
O2 C13 O2 0.00(9) 1 .
O1 C13 C14 117.97(12) . .
O2 C13 C14 117.37(12) 1 .
O2 C13 C14 117.37(12) . .
C15 C14 C13 113.76(12) . .
C15 C14 H14A 108.8 . .
C13 C14 H14A 108.8 . .
C15 C14 H14B 108.8 . .
C13 C14 H14B 108.8 . .
H14A C14 H14B 107.7 . .
C14 C15 H15A 109.5 . .
C14 C15 H15B 109.5 . .
H15A C15 H15B 109.5 . .
C14 C15 H15C 109.5 . .
H15A C15 H15C 109.5 . .
H15B C15 H15C 109.5 . .
O2 O2 C13 0(10) 1 .

loop_
_geom_bond_atom_site_label_1
_geom_bond_atom_site_label_2
_geom_bond_distance
_geom_bond_site_symmetry_2
N1 C7 1.5027(16) .
N1 C1 1.5050(16) .
N1 H1N1 0.9000 .
N1 H2N1 0.9000 .
O1W H1W 0.94(2) .
C1 C2 1.5217(18) .
C1 C6 1.5234(18) .
C1 H1A 0.9800 .
C2 C3 1.5262(19) .
C2 H2A 0.9700 .
C2 H2B 0.9700 .
C3 C4 1.524(2) .
C3 H3A 0.9700 .
C3 H3B 0.9700 .
C4 C5 1.522(2) .
C4 H4A 0.9700 .
C4 H4B 0.9700 .
C5 C6 1.5255(19) .
C5 H5A 0.9700 .
C5 H5B 0.9700 .
C6 H6A 0.9700 .
C6 H6B 0.9700 .
C7 C8 1.5178(19) .
C7 C12 1.5221(19) .
C7 H7A 0.9800 .
C8 C9 1.5239(19) .
C8 H8A 0.9700 .
C8 H8B 0.9700 .
C9 C10 1.525(2) .
C9 H9A 0.9700 .
C9 H9B 0.9700 .
C10 C11 1.521(2) .
C10 H10A 0.9700 .
C10 H10B 0.9700 .
C11 C12 1.5260(18) .
C11 H11A 0.9700 .
C11 H11B 0.9700 .
C12 H12A 0.9700 .
C12 H12B 0.9700 .
C13 O1 1.2534(16) .
C13 O2 1.2625(16) 1
C13 O2 1.2625(16) .
C13 C14 1.5181(19) .
C14 C15 1.509(2) .
C14 H14A 0.9700 .
C14 H14B 0.9700 .
C15 H15A 0.9600 .
C15 H15B 0.9600 .
C15 H15C 0.9600 .
O2 O2 0.000(3) 1

loop_
_geom_hbond_atom_site_label_D
_geom_hbond_atom_site_label_H
_geom_hbond_atom_site_label_A
_geom_hbond_distance_DH
_geom_hbond_distance_HA
_geom_hbond_distance_DA
_geom_hbond_angle_DHA
_geom_hbond_site_symmetry_A
N1 H1N1 O1 0.90 1.83 2.7156(13) 167.6 7_566
N1 H2N1 O2 0.90 1.89 2.7546(14) 159.6 1
O1W H1W O2 0.94(2) 1.896(19) 2.8035(11) 160.2(19) 1
